data_4305261
loop_
_publ_author_name
'Fran\,cois Ribot'
'Eugenia Mart\'inez-Ferrero'
'Kamal Boubekeur'
'Peter M. S. Hendrickx'
'Jose C. Martins'
'Luk Van Lokeren'
'Rudolph Willem'
'Monique Biesemans'

_publ_contact_author
;
Francois Ribot
UPMC Univ Paris 06, UMR CNRS 7574, CMCP
Tour 54, 5e etage
4, place Jussieu - 75252 PARIS cedex 05 - FRANCE
;
_publ_contact_author_email francois.ribot@courriel.upmc.fr
_publ_contact_author_fax '(33) 1 4427 4769'
_publ_contact_author_phone '(33) 1 4427 4135'
_publ_section_title
;
Sn12O8(OH)4(OEt)28(HOEt)4: an Additional Member in the Family of
Dodecameric Oxo Clusters
;
_journal_name_full 'Inorganic Chemistry'
_journal_page_first 5831
_journal_page_last 5840
_journal_paper_doi 10.1021/ic800123z
_journal_volume 47
_journal_year 2008
_chemical_formula_moiety 'C64 H166 O44 Sn12'
_chemical_formula_sum 'C64 H166 O44 Sn12'
_chemical_formula_weight 3064.24
_chemical_name_systematic
;
 ?
;
_space_group_IT_number 2
_symmetry_cell_setting triclinic
_symmetry_space_group_name_Hall '-P 1'
_symmetry_space_group_name_H-M 'P -1'
_atom_sites_solution_hydrogens geom
_atom_sites_solution_primary direct
_atom_sites_solution_secondary difmap
_audit_creation_method SHELXL-97
_cell_angle_alpha 93.83(8)
_cell_angle_beta 102.77(6)
_cell_angle_gamma 104.39(4)
_cell_formula_units_Z 1
_cell_length_a 11.979(6)
_cell_length_b 13.562(8)
_cell_length_c 18.618(9)
_cell_measurement_reflns_used 32
_cell_measurement_temperature 250(2)
_cell_measurement_theta_max 9.44
_cell_measurement_theta_min 3.36
_cell_volume 2833(3)
_computing_cell_refinement 'Dirax/lsq (Duisenberg & Schreurs, 1989-2000)'
_computing_data_collection 'Collect (Nonius BV, 1997-2000)'
_computing_data_reduction 'EvalCCD (Duisenberg & Schreurs 1990-2000)'
_computing_molecular_graphics 'DIAMOND (Brandenburg, 1999)'
_computing_publication_material 'SHELXL-97 (Sheldrick, 1997)'
_computing_structure_refinement 'SHELXL-97 (Sheldrick, 1997)'
_computing_structure_solution 'SHELXS-86 (Sheldrick, 1986)'
_diffrn_ambient_temperature 250(2)
_diffrn_detector_area_resol_mean 9
_diffrn_measured_fraction_theta_full 0.993
_diffrn_measured_fraction_theta_max 0.993
_diffrn_measurement_device_type KappaCCD
_diffrn_measurement_method 'CCD rotation images, thick slices'
_diffrn_radiation_monochromator graphite
_diffrn_radiation_source 'fine-focus sealed tube'
_diffrn_radiation_type MoK\a
_diffrn_radiation_wavelength 0.71073
_diffrn_reflns_av_R_equivalents 0.0597
_diffrn_reflns_av_sigmaI/netI 0.0769
_diffrn_reflns_limit_h_max 16
_diffrn_reflns_limit_h_min -16
_diffrn_reflns_limit_k_max 19
_diffrn_reflns_limit_k_min -19
_diffrn_reflns_limit_l_max 26
_diffrn_reflns_limit_l_min 0
_diffrn_reflns_number 56695
_diffrn_reflns_theta_full 30.00
_diffrn_reflns_theta_max 30.00
_diffrn_reflns_theta_min 2.05
_diffrn_standards_decay_% 0
_diffrn_standards_number 0
_exptl_absorpt_coefficient_mu 2.667
_exptl_absorpt_correction_T_max 0.819
_exptl_absorpt_correction_T_min 0.542
_exptl_absorpt_correction_type multi-scan
_exptl_absorpt_process_details
; 
R.H. Blessing, Acta Cryst. (1995), A51, 33-38
;
_exptl_crystal_colour colorless
_exptl_crystal_density_diffrn 1.796
_exptl_crystal_density_method 'not measured'
_exptl_crystal_description plate-like
_exptl_crystal_F_000 1502
_exptl_crystal_size_max 0.27
_exptl_crystal_size_mid 0.21
_exptl_crystal_size_min 0.10
_refine_diff_density_max 1.805
_refine_diff_density_min -1.425
_refine_diff_density_rms 0.289
_refine_ls_extinction_coef 0.0018(5)
_refine_ls_extinction_expression Fc^*^=kFc[1+0.001xFc^2^\l^3^/sin(2\q)]^-1/4^
_refine_ls_extinction_method SHELXL
_refine_ls_goodness_of_fit_ref 1.050
_refine_ls_hydrogen_treatment constr
_refine_ls_matrix_type full
_refine_ls_number_parameters 506
_refine_ls_number_reflns 16410
_refine_ls_number_restraints 42
_refine_ls_restrained_S_all 1.050
_refine_ls_R_factor_all 0.1279
_refine_ls_R_factor_gt 0.0684
_refine_ls_shift/su_max 0.001
_refine_ls_shift/su_mean 0.000
_refine_ls_structure_factor_coef Fsqd
_refine_ls_weighting_details 'calc w=1/[\s^2^(Fo^2^)+(0.1603P)^2^+5.2716P] where P=(Fo^2^+2Fc^2^)/3'
_refine_ls_weighting_scheme calc
_refine_ls_wR_factor_gt 0.0809
_refine_ls_wR_factor_ref 0.1342
_reflns_number_gt 9119
_reflns_number_total 16410
_reflns_threshold_expression >2sigma(I)
_cod_data_source_file ic800123z-file013.cif
_cod_data_source_block fra24blt
_cod_original_cell_volume 2834(3)
_cod_database_code 4305261

loop_
_symmetry_equiv_pos_as_xyz
'x, y, z'
'-x, -y, -z'

loop_
_atom_site_label
_atom_site_type_symbol
_atom_site_fract_x
_atom_site_fract_y
_atom_site_fract_z
_atom_site_U_iso_or_equiv
_atom_site_adp_type
_atom_site_occupancy
_atom_site_symmetry_multiplicity
_atom_site_calc_flag
_atom_site_refinement_flags
_atom_site_disorder_assembly
_atom_site_disorder_group
Sn1 Sn 0.89607(14) 0.53770(13) 0.45115(9) 0.0635(5) Uani 1 1 d . . .
Sn2 Sn 0.88595(15) 0.48070(14) 0.61983(9) 0.0687(5) Uani 1 1 d . . .
Sn3 Sn 0.91696(14) 0.68870(13) 0.31302(8) 0.0647(5) Uani 1 1 d . . .
Sn4 Sn 0.77919(17) 0.40183(15) 0.28648(10) 0.0794(6) Uani 1 1 d . . .
Sn5 Sn 0.78436(18) 0.77946(16) 0.17131(10) 0.0839(6) Uani 1 1 d . . .
Sn6 Sn 1.07187(17) 0.86807(15) 0.23955(10) 0.0813(6) Uani 1 1 d . . .
O1 O 0.9168(11) 0.4274(10) 0.5180(7) 0.055(3) Uani 1 1 d . . .
O2 O 0.9326(13) 0.4624(11) 0.3610(8) 0.065(4) Uani 1 1 d . . .
O3 O 0.9370(14) 0.7338(11) 0.2119(8) 0.066(4) Uani 1 1 d . . .
O4 O 0.8932(12) 0.6666(11) 0.4107(8) 0.064(4) Uani 1 1 d . . .
O5 O 1.0718(12) 0.6382(12) 0.3246(7) 0.066(4) Uani 1 1 d . . .
H5 H 1.1287 0.6737 0.3020 0.079 Uiso 1 1 calc R . .
O6 O 0.7998(14) 0.5511(13) 0.2588(8) 0.074(4) Uani 1 1 d . . .
H6 H 0.7480 0.5567 0.2149 0.089 Uiso 1 1 calc R . .
O7 O 0.8517(13) 0.5902(12) 0.5489(8) 0.072(4) Uani 1 1 d D . .
O8 O 0.7278(12) 0.4552(13) 0.3851(9) 0.078(4) Uani 1 1 d D . .
O9 O 1.0314(12) 0.8349(12) 0.3417(8) 0.066(4) Uani 1 1 d D . .
O10 O 0.7798(16) 0.7602(13) 0.2819(9) 0.083(5) Uani 1 1 d . . .
O11 O 0.9155(16) 0.9162(14) 0.2108(9) 0.088(5) Uani 1 1 d . . .
O12 O 0.9037(15) 0.5791(15) 0.7127(10) 0.095(6) Uani 1 1 d D . .
O13 O 0.7195(18) 0.4190(16) 0.6082(11) 0.095(6) Uani 1 1 d D . .
O14 O 0.8911(15) 0.3836(12) 0.2127(9) 0.078(5) Uani 1 1 d D . .
H14 H 0.9454 0.3452 0.2250 0.093 Uiso 1 1 calc R . .
O15 O 0.635(2) 0.3776(16) 0.2089(11) 0.120(7) Uani 1 1 d D . .
O16 O 0.759(2) 0.2580(15) 0.3053(13) 0.128(8) Uani 1 1 d D . .
O17 O 0.6956(16) 0.6326(16) 0.1396(9) 0.105(6) Uani 1 1 d D . .
O18 O 0.6534(16) 0.8434(16) 0.1552(11) 0.103(6) Uani 1 1 d D . .
O19 O 0.8486(17) 0.8076(17) 0.0744(8) 0.100(6) Uani 1 1 d D . .
O20 O 1.1967(15) 0.7898(14) 0.2608(10) 0.093(5) Uani 1 1 d D . .
O21 O 1.1720(17) 1.0096(16) 0.2685(11) 0.113(7) Uani 1 1 d D . .
O22 O 1.0586(19) 0.8642(13) 0.1234(10) 0.107(7) Uani 1 1 d D . .
C1 C 0.822(3) 0.6847(18) 0.5641(15) 0.137(16) Uani 1 1 d D . .
H1A H 0.7759 0.7005 0.5187 0.165 Uiso 1 1 calc R . .
H1B H 0.7728 0.6762 0.5996 0.165 Uiso 1 1 calc R . .
C2 C 0.929(4) 0.771(3) 0.594(4) 0.30(3) Uani 1 1 d D . .
H2A H 0.9061 0.8320 0.6050 0.450 Uiso 1 1 calc R . .
H2B H 0.9761 0.7812 0.5584 0.450 Uiso 1 1 calc R . .
H2C H 0.9750 0.7550 0.6390 0.450 Uiso 1 1 calc R . .
C3 C 0.6269(17) 0.495(2) 0.3794(16) 0.099(10) Uani 1 1 d D . .
H3A H 0.6424 0.5471 0.4217 0.118 Uiso 1 1 calc R . .
H3B H 0.6163 0.5289 0.3349 0.118 Uiso 1 1 calc R . .
C4 C 0.517(3) 0.417(4) 0.377(3) 0.27(2) Uani 1 1 d D . .
H4A H 0.4526 0.4484 0.3732 0.406 Uiso 1 1 calc R . .
H4B H 0.5260 0.3845 0.4212 0.406 Uiso 1 1 calc R . .
H4C H 0.4996 0.3666 0.3343 0.406 Uiso 1 1 calc R . .
C5 C 1.112(3) 0.861(3) 0.4168(13) 0.165(19) Uani 1 1 d D . .
H5A H 1.1941 0.8857 0.4142 0.198 Uiso 1 1 calc R . .
H5B H 1.1039 0.8024 0.4439 0.198 Uiso 1 1 calc R . .
C6 C 1.073(5) 0.944(3) 0.4525(18) 0.23(3) Uani 1 1 d D . .
H6A H 1.1241 0.9673 0.5015 0.351 Uiso 1 1 calc R . .
H6B H 0.9928 0.9174 0.4557 0.351 Uiso 1 1 calc R . .
H6C H 1.0786 0.9998 0.4234 0.351 Uiso 1 1 calc R . .
C7 C 0.688(3) 0.768(3) 0.3162(18) 0.110(10) Uani 1 1 d . . .
H7A H 0.6604 0.7059 0.3373 0.132 Uiso 1 1 calc R . .
H7B H 0.6211 0.7784 0.2800 0.132 Uiso 1 1 calc R . .
C8 C 0.734(4) 0.854(3) 0.373(2) 0.163(19) Uani 1 1 d . . .
H8A H 0.6728 0.8613 0.3968 0.245 Uiso 1 1 calc R . .
H8B H 0.7615 0.9147 0.3516 0.245 Uiso 1 1 calc R . .
H8C H 0.7991 0.8423 0.4090 0.245 Uiso 1 1 calc R . .
C9 C 0.897(3) 1.011(2) 0.2435(14) 0.101(10) Uani 1 1 d . . .
H9A H 0.8151 0.9980 0.2470 0.121 Uiso 1 1 calc R . .
H9B H 0.9477 1.0309 0.2934 0.121 Uiso 1 1 calc R . .
C10 C 0.921(5) 1.092(4) 0.202(2) 0.23(2) Uani 1 1 d . . .
H10A H 0.9057 1.1507 0.2249 0.344 Uiso 1 1 calc R . .
H10B H 0.8721 1.0723 0.1527 0.344 Uiso 1 1 calc R . .
H10C H 1.0035 1.1074 0.2009 0.344 Uiso 1 1 calc R . .
C11 C 0.806(4) 0.601(4) 0.742(3) 0.23(3) Uani 1 1 d D . .
H11A H 0.7365 0.5965 0.7029 0.281 Uiso 1 1 calc R . .
H11B H 0.8311 0.6684 0.7714 0.281 Uiso 1 1 calc R . .
C12 C 0.785(4) 0.519(4) 0.789(3) 0.30(3) Uani 1 1 d D . .
H12A H 0.7238 0.5259 0.8136 0.450 Uiso 1 1 calc R . .
H12B H 0.8566 0.5229 0.8260 0.450 Uiso 1 1 calc R . .
H12C H 0.7595 0.4532 0.7590 0.450 Uiso 1 1 calc R . .
C13 C 0.665(2) 0.324(3) 0.560(2) 0.17(2) Uani 1 1 d D . .
H13A H 0.7033 0.2726 0.5780 0.200 Uiso 1 1 calc R . .
H13B H 0.6745 0.3336 0.5106 0.200 Uiso 1 1 calc R . .
C14 C 0.535(3) 0.289(3) 0.558(3) 0.20(2) Uani 1 1 d D . .
H14A H 0.4998 0.2266 0.5244 0.295 Uiso 1 1 calc R . .
H14B H 0.4975 0.3408 0.5412 0.295 Uiso 1 1 calc R . .
H14C H 0.5259 0.2770 0.6067 0.295 Uiso 1 1 calc R . .
C15 C 0.883(4) 0.431(4) 0.1429(18) 0.24(3) Uani 1 1 d D . .
H15A H 0.9514 0.4897 0.1486 0.287 Uiso 1 1 calc R . .
H15B H 0.8120 0.4554 0.1323 0.287 Uiso 1 1 calc R . .
C16 C 0.878(7) 0.355(5) 0.081(2) 0.36(4) Uani 1 1 d D . .
H16A H 0.8726 0.3864 0.0360 0.544 Uiso 1 1 calc R . .
H16B H 0.8101 0.2978 0.0755 0.544 Uiso 1 1 calc R . .
H16C H 0.9492 0.3324 0.0914 0.544 Uiso 1 1 calc R . .
C17 C 0.531(3) 0.290(3) 0.177(3) 0.23(3) Uani 1 1 d D . .
H17A H 0.4640 0.3117 0.1501 0.277 Uiso 1 1 calc R . .
H17B H 0.5062 0.2505 0.2155 0.277 Uiso 1 1 calc R . .
C18 C 0.576(5) 0.228(4) 0.126(3) 0.27(2) Uani 1 1 d D . .
H18A H 0.5169 0.1643 0.1064 0.406 Uiso 1 1 calc R . .
H18B H 0.6475 0.2147 0.1531 0.406 Uiso 1 1 calc R . .
H18C H 0.5921 0.2659 0.0861 0.406 Uiso 1 1 calc R . .
C19 C 0.752(6) 0.225(3) 0.3763(18) 0.23(3) Uani 1 1 d D . .
H19A H 0.8314 0.2435 0.4090 0.276 Uiso 1 1 calc R . .
H19B H 0.7043 0.2609 0.3982 0.276 Uiso 1 1 calc R . .
C20 C 0.700(6) 0.114(3) 0.370(2) 0.28(4) Uani 1 1 d D . .
H20A H 0.6994 0.0936 0.4182 0.427 Uiso 1 1 calc R . .
H20B H 0.7458 0.0784 0.3469 0.427 Uiso 1 1 calc R . .
H20C H 0.6195 0.0960 0.3396 0.427 Uiso 1 1 calc R . .
C21 C 0.574(3) 0.584(4) 0.100(2) 0.29(5) Uani 1 1 d D . .
H21A H 0.5702 0.5231 0.0685 0.350 Uiso 1 1 calc R . .
H21B H 0.5433 0.6307 0.0691 0.350 Uiso 1 1 calc R . .
C22 C 0.499(4) 0.555(5) 0.154(4) 0.35(4) Uani 1 1 d D . .
H22A H 0.4186 0.5237 0.1276 0.523 Uiso 1 1 calc R . .
H22B H 0.5031 0.6158 0.1855 0.523 Uiso 1 1 calc R . .
H22C H 0.5290 0.5081 0.1842 0.523 Uiso 1 1 calc R . .
C23 C 0.625(3) 0.902(3) 0.0962(18) 0.172(14) Uani 1 1 d D . .
H23A H 0.6823 0.9691 0.1055 0.206 Uiso 1 1 calc R . .
H23B H 0.6265 0.8675 0.0495 0.206 Uiso 1 1 calc R . .
C24 C 0.504(4) 0.915(4) 0.092(2) 0.23(2) Uani 1 1 d D . .
H24A H 0.4822 0.9517 0.0509 0.344 Uiso 1 1 calc R . .
H24B H 0.5039 0.9536 0.1372 0.344 Uiso 1 1 calc R . .
H24C H 0.4479 0.8491 0.0850 0.344 Uiso 1 1 calc R . .
C25 C 0.812(4) 0.725(2) 0.0120(16) 0.172(14) Uani 1 1 d D . .
H25A H 0.8601 0.6764 0.0213 0.206 Uiso 1 1 calc R . .
H25B H 0.7293 0.6876 0.0049 0.206 Uiso 1 1 calc R . .
C26 C 0.831(6) 0.775(5) -0.055(2) 0.32(4) Uani 1 1 d D . .
H26A H 0.7987 0.7248 -0.0981 0.479 Uiso 1 1 calc R . .
H26B H 0.9144 0.8033 -0.0494 0.479 Uiso 1 1 calc R . .
H26C H 0.7914 0.8284 -0.0592 0.479 Uiso 1 1 calc R . .
C27 C 1.248(3) 0.758(3) 0.2019(17) 0.27(4) Uani 1 1 d D . .
H27A H 1.2052 0.6892 0.1780 0.322 Uiso 1 1 calc R . .
H27B H 1.2485 0.8048 0.1647 0.322 Uiso 1 1 calc R . .
C28 C 1.372(3) 0.762(6) 0.243(3) 0.36(4) Uani 1 1 d D . .
H28A H 1.4145 0.7433 0.2079 0.544 Uiso 1 1 calc R . .
H28B H 1.3697 0.7152 0.2789 0.544 Uiso 1 1 calc R . .
H28C H 1.4123 0.8305 0.2668 0.544 Uiso 1 1 calc R . .
C29 C 1.297(2) 1.030(3) 0.301(2) 0.18(2) Uani 1 1 d D . .
H29A H 1.3116 0.9830 0.3373 0.219 Uiso 1 1 calc R . .
H29B H 1.3399 1.0232 0.2638 0.219 Uiso 1 1 calc R . .
C30 C 1.331(4) 1.138(4) 0.338(4) 0.35(4) Uani 1 1 d D . .
H30A H 1.4145 1.1575 0.3624 0.523 Uiso 1 1 calc R . .
H30B H 1.2863 1.1423 0.3747 0.523 Uiso 1 1 calc R . .
H30C H 1.3150 1.1823 0.3019 0.523 Uiso 1 1 calc R . .
C31 C 1.126(4) 0.954(2) 0.100(2) 0.21(2) Uani 1 1 d D . .
H31A H 1.1995 0.9853 0.1378 0.253 Uiso 1 1 calc R . .
H31B H 1.0809 1.0044 0.0922 0.253 Uiso 1 1 calc R . .
C32 C 1.153(4) 0.919(4) 0.029(2) 0.23(3) Uani 1 1 d D . .
H32A H 1.1925 0.9779 0.0090 0.347 Uiso 1 1 calc R . .
H32B H 1.0801 0.8835 -0.0063 0.347 Uiso 1 1 calc R . .
H32C H 1.2036 0.8743 0.0385 0.347 Uiso 1 1 calc R . .

loop_
_atom_site_aniso_label
_atom_site_aniso_U_11
_atom_site_aniso_U_22
_atom_site_aniso_U_33
_atom_site_aniso_U_23
_atom_site_aniso_U_13
_atom_site_aniso_U_12
Sn1 0.0612(10) 0.0685(11) 0.0662(10) 0.0074(8) 0.0203(8) 0.0236(8)
Sn2 0.0701(11) 0.0775(12) 0.0715(10) 0.0138(9) 0.0305(8) 0.0306(9)
Sn3 0.0654(11) 0.0664(11) 0.0637(10) 0.0068(8) 0.0172(8) 0.0198(8)
Sn4 0.0810(13) 0.0732(12) 0.0766(12) 0.0011(9) 0.0138(9) 0.0144(10)
Sn5 0.0863(14) 0.0920(14) 0.0755(12) 0.0183(10) 0.0136(10) 0.0318(11)
Sn6 0.0855(13) 0.0772(13) 0.0885(13) 0.0217(10) 0.0312(10) 0.0236(11)
O1 0.037(7) 0.055(9) 0.057(8) 0.000(6) 0.003(6) -0.005(6)
O2 0.067(10) 0.053(9) 0.077(10) -0.009(7) 0.033(8) 0.008(8)
O3 0.074(10) 0.045(9) 0.077(10) 0.006(7) 0.017(8) 0.013(8)
O4 0.053(9) 0.066(10) 0.072(10) 0.012(8) 0.017(7) 0.010(8)
O5 0.053(9) 0.088(11) 0.066(9) 0.015(8) 0.019(7) 0.032(8)
O6 0.064(10) 0.093(12) 0.054(9) -0.016(8) 0.004(7) 0.018(9)
O7 0.054(9) 0.099(13) 0.082(10) 0.018(9) 0.033(8) 0.038(9)
O8 0.049(9) 0.082(12) 0.084(11) 0.004(9) 0.014(8) -0.009(8)
O9 0.037(8) 0.067(10) 0.071(9) -0.026(8) 0.001(7) -0.007(7)
O10 0.086(12) 0.079(12) 0.093(12) 0.016(9) 0.023(10) 0.039(10)
O11 0.100(14) 0.096(14) 0.067(10) 0.002(9) 0.013(9) 0.035(11)
O12 0.078(12) 0.135(16) 0.111(13) 0.024(12) 0.056(11) 0.073(12)
O13 0.117(17) 0.096(14) 0.097(14) 0.030(11) 0.047(12) 0.049(13)
O14 0.091(12) 0.071(11) 0.078(11) 0.012(9) 0.025(9) 0.030(10)
O15 0.14(2) 0.090(15) 0.105(16) 0.011(12) 0.013(13) -0.006(14)
O16 0.17(2) 0.063(13) 0.143(19) 0.031(13) 0.046(16) 0.008(14)
O17 0.079(13) 0.123(17) 0.066(11) -0.010(11) -0.015(9) -0.021(12)
O18 0.074(13) 0.115(16) 0.123(15) 0.028(12) 0.009(11) 0.040(12)
O19 0.102(15) 0.156(19) 0.046(9) 0.002(10) 0.009(9) 0.050(14)
O20 0.064(11) 0.082(13) 0.124(15) 0.011(11) 0.010(10) 0.015(10)
O21 0.068(13) 0.106(16) 0.132(17) 0.019(13) 0.009(11) -0.024(11)
O22 0.17(2) 0.079(13) 0.110(15) 0.039(11) 0.071(14) 0.061(14)
C1 0.27(5) 0.12(3) 0.10(2) 0.05(2) 0.10(3) 0.14(3)
C2 0.12(3) 0.21(4) 0.53(9) -0.04(5) 0.16(4) -0.07(3)
C3 0.029(12) 0.15(3) 0.11(2) -0.023(19) 0.010(13) 0.023(15)
C4 0.18(4) 0.29(6) 0.31(6) -0.01(5) 0.03(4) 0.03(4)
C5 0.17(4) 0.13(3) 0.17(4) -0.03(3) 0.10(3) -0.05(3)
C6 0.48(11) 0.13(4) 0.13(3) 0.02(3) 0.05(5) 0.16(5)
C7 0.072(19) 0.15(3) 0.11(2) 0.03(2) 0.021(18) 0.03(2)
C8 0.25(6) 0.08(2) 0.17(4) 0.01(3) 0.12(4) 0.01(3)
C9 0.17(3) 0.066(18) 0.064(16) -0.018(14) 0.002(17) 0.05(2)
C10 0.38(6) 0.24(4) 0.18(3) 0.12(3) 0.11(4) 0.22(4)
C11 0.14(5) 0.36(8) 0.23(5) 0.15(6) 0.06(4) 0.07(5)
C12 0.12(3) 0.21(4) 0.53(9) -0.04(5) 0.16(4) -0.07(3)
C13 0.08(3) 0.29(6) 0.17(4) 0.04(4) 0.06(3) 0.09(4)
C14 0.13(4) 0.17(5) 0.27(6) 0.01(4) 0.06(4) 0.00(3)
C15 0.16(4) 0.42(10) 0.15(4) 0.04(5) 0.11(4) 0.03(5)
C16 0.46(10) 0.42(9) 0.29(6) 0.04(6) 0.25(7) 0.13(8)
C17 0.21(7) 0.12(4) 0.32(8) 0.01(5) 0.04(5) -0.01(4)
C18 0.18(4) 0.29(6) 0.31(6) -0.01(5) 0.03(4) 0.03(4)
C19 0.37(9) 0.06(3) 0.26(6) 0.05(3) 0.13(6) 0.01(4)
C20 0.32(8) 0.27(7) 0.18(5) 0.00(5) 0.11(5) -0.12(7)
C21 0.46(12) 0.09(3) 0.17(5) -0.01(3) -0.13(6) -0.02(5)
C22 0.16(4) 0.29(7) 0.57(11) 0.00(7) 0.01(5) 0.12(5)
C23 0.22(4) 0.19(3) 0.084(18) 0.03(2) 0.02(2) 0.03(3)
C24 0.38(6) 0.24(4) 0.18(3) 0.12(3) 0.11(4) 0.22(4)
C25 0.22(4) 0.19(3) 0.084(18) 0.03(2) 0.02(2) 0.03(3)
C26 0.18(7) 0.34(10) 0.40(11) 0.10(9) 0.01(7) 0.04(7)
C27 0.18(4) 0.42(8) 0.43(7) 0.33(7) 0.25(5) 0.26(5)
C28 0.46(10) 0.42(9) 0.29(6) 0.04(6) 0.25(7) 0.13(8)
C29 0.14(4) 0.10(3) 0.35(7) 0.07(4) 0.14(4) 0.01(3)
C30 0.16(4) 0.29(7) 0.57(11) 0.00(7) 0.01(5) 0.12(5)
C31 0.27(6) 0.21(5) 0.16(4) 0.12(4) 0.11(4) 0.00(4)
C32 0.25(6) 0.35(8) 0.23(5) 0.20(5) 0.19(5) 0.19(6)

loop_
_atom_type_symbol
_atom_type_description
_atom_type_scat_dispersion_real
_atom_type_scat_dispersion_imag
_atom_type_scat_source
C C 0.0033 0.0016 'International Tables Vol C Tables 4.2.6.8 and 6.1.1.4'
H H 0.0000 0.0000 'International Tables Vol C Tables 4.2.6.8 and 6.1.1.4'
O O 0.0106 0.0060 'International Tables Vol C Tables 4.2.6.8 and 6.1.1.4'
Sn Sn -0.6537 1.4246 'International Tables Vol C Tables 4.2.6.8 and 6.1.1.4'

loop_
_geom_angle_atom_site_label_1
_geom_angle_atom_site_label_2
_geom_angle_atom_site_label_3
_geom_angle
_geom_angle_site_symmetry_1
_geom_angle_site_symmetry_3
_geom_angle_publ_flag
O4 Sn1 O1 165.5(6) . . ?
O4 Sn1 O2 97.5(6) . . ?
O1 Sn1 O2 94.6(5) . . ?
O4 Sn1 O7 91.6(6) . . ?
O1 Sn1 O7 76.8(5) . . ?
O2 Sn1 O7 170.6(6) . . ?
O4 Sn1 O1 94.4(6) . 2_766 ?
O1 Sn1 O1 80.1(5) . 2_766 ?
O2 Sn1 O1 78.0(6) . 2_766 ?
O7 Sn1 O1 103.7(5) . 2_766 ?
O4 Sn1 O8 94.9(6) . . ?
O1 Sn1 O8 96.0(6) . . ?
O2 Sn1 O8 75.6(6) . . ?
O7 Sn1 O8 101.5(6) . . ?
O1 Sn1 O8 152.8(6) 2_766 . ?
O4 Sn1 Sn1 132.3(4) . 2_766 ?
O1 Sn1 Sn1 40.9(3) . 2_766 ?
O2 Sn1 Sn1 85.0(4) . 2_766 ?
O7 Sn1 Sn1 90.6(4) . 2_766 ?
O1 Sn1 Sn1 39.2(4) 2_766 2_766 ?
O8 Sn1 Sn1 131.1(5) . 2_766 ?
O4 Sn1 Sn2 90.9(4) . 2_766 ?
O1 Sn1 Sn2 93.4(4) . 2_766 ?
O2 Sn1 Sn2 38.5(4) . 2_766 ?
O7 Sn1 Sn2 144.1(4) . 2_766 ?
O1 Sn1 Sn2 40.5(3) 2_766 2_766 ?
O8 Sn1 Sn2 113.9(4) . 2_766 ?
Sn1 Sn1 Sn2 62.14(6) 2_766 2_766 ?
O4 Sn1 Sn4 92.4(4) . . ?
O1 Sn1 Sn4 102.2(4) . . ?
O2 Sn1 Sn4 35.2(4) . . ?
O7 Sn1 Sn4 142.6(4) . . ?
O1 Sn1 Sn4 113.1(4) 2_766 . ?
O8 Sn1 Sn4 41.1(4) . . ?
Sn1 Sn1 Sn4 113.31(9) 2_766 . ?
Sn2 Sn1 Sn4 72.97(8) 2_766 . ?
O13 Sn2 O2 174.8(7) . 2_766 ?
O13 Sn2 O12 94.7(8) . . ?
O2 Sn2 O12 84.8(6) 2_766 . ?
O13 Sn2 O5 90.9(7) . 2_766 ?
O2 Sn2 O5 84.0(6) 2_766 2_766 ?
O12 Sn2 O5 96.6(6) . 2_766 ?
O13 Sn2 O1 103.3(7) . . ?
O2 Sn2 O1 78.3(5) 2_766 . ?
O12 Sn2 O1 158.3(6) . . ?
O5 Sn2 O1 95.1(5) 2_766 . ?
O13 Sn2 O7 92.0(7) . . ?
O2 Sn2 O7 93.2(6) 2_766 . ?
O12 Sn2 O7 92.2(6) . . ?
O5 Sn2 O7 170.5(5) 2_766 . ?
O1 Sn2 O7 75.4(5) . . ?
O13 Sn2 Sn1 141.2(6) . 2_766 ?
O2 Sn2 Sn1 39.2(4) 2_766 2_766 ?
O12 Sn2 Sn1 124.0(5) . 2_766 ?
O5 Sn2 Sn1 82.6(4) 2_766 2_766 ?
O1 Sn2 Sn1 40.1(3) . 2_766 ?
O7 Sn2 Sn1 89.4(3) . 2_766 ?
O4 Sn3 O3 171.2(6) . . ?
O4 Sn3 O6 95.8(6) . . ?
O3 Sn3 O6 89.7(6) . . ?
O4 Sn3 O9 97.4(6) . . ?
O3 Sn3 O9 76.7(6) . . ?
O6 Sn3 O9 166.3(6) . . ?
O4 Sn3 O5 96.8(6) . . ?
O3 Sn3 O5 89.4(5) . . ?
O6 Sn3 O5 96.1(6) . . ?
O9 Sn3 O5 85.6(6) . . ?
O4 Sn3 O10 96.1(6) . . ?
O3 Sn3 O10 77.1(6) . . ?
O6 Sn3 O10 88.6(7) . . ?
O9 Sn3 O10 86.7(7) . . ?
O5 Sn3 O10 165.7(6) . . ?
O4 Sn3 Sn6 136.9(5) . . ?
O3 Sn3 Sn6 37.9(4) . . ?
O6 Sn3 Sn6 127.2(4) . . ?
O9 Sn3 Sn6 39.5(4) . . ?
O5 Sn3 Sn6 81.2(4) . . ?
O10 Sn3 Sn6 85.2(5) . . ?
O4 Sn3 Sn5 135.5(4) . . ?
O3 Sn3 Sn5 38.5(4) . . ?
O6 Sn3 Sn5 82.6(5) . . ?
O9 Sn3 Sn5 85.7(4) . . ?
O5 Sn3 Sn5 127.7(4) . . ?
O10 Sn3 Sn5 39.5(5) . . ?
Sn6 Sn3 Sn5 60.53(8) . . ?
O16 Sn4 O15 96.4(10) . . ?
O16 Sn4 O2 97.8(9) . . ?
O15 Sn4 O2 165.8(8) . . ?
O16 Sn4 O6 176.1(8) . . ?
O15 Sn4 O6 81.3(8) . . ?
O2 Sn4 O6 84.5(6) . . ?
O16 Sn4 O14 90.7(8) . . ?
O15 Sn4 O14 95.5(8) . . ?
O2 Sn4 O14 84.1(6) . . ?
O6 Sn4 O14 86.4(6) . . ?
O16 Sn4 O8 96.6(8) . . ?
O15 Sn4 O8 102.9(8) . . ?
O2 Sn4 O8 75.6(5) . . ?
O6 Sn4 O8 87.0(6) . . ?
O14 Sn4 O8 159.2(6) . . ?
O16 Sn4 Sn1 104.8(7) . . ?
O15 Sn4 Sn1 137.5(7) . . ?
O2 Sn4 Sn1 37.3(4) . . ?
O6 Sn4 Sn1 78.9(4) . . ?
O14 Sn4 Sn1 120.2(5) . . ?
O8 Sn4 Sn1 39.1(4) . . ?
O18 Sn5 O17 100.6(9) . . ?
O18 Sn5 O3 166.6(7) . . ?
O17 Sn5 O3 88.9(7) . . ?
O18 Sn5 O11 94.8(8) . . ?
O17 Sn5 O11 164.6(8) . . ?
O3 Sn5 O11 75.8(6) . . ?
O18 Sn5 O10 93.7(7) . . ?
O17 Sn5 O10 89.9(7) . . ?
O3 Sn5 O10 76.7(6) . . ?
O11 Sn5 O10 88.4(7) . . ?
O18 Sn5 O19 101.3(8) . . ?
O17 Sn5 O19 97.8(8) . . ?
O3 Sn5 O19 86.7(6) . . ?
O11 Sn5 O19 79.7(7) . . ?
O10 Sn5 O19 161.5(7) . . ?
O18 Sn5 Sn3 133.1(6) . . ?
O17 Sn5 Sn3 82.9(5) . . ?
O3 Sn5 Sn3 38.1(4) . . ?
O11 Sn5 Sn3 86.1(5) . . ?
O10 Sn5 Sn3 39.4(4) . . ?
O19 Sn5 Sn3 124.8(5) . . ?
O18 Sn5 Sn6 133.5(6) . . ?
O17 Sn5 Sn6 125.9(6) . . ?
O3 Sn5 Sn6 37.4(4) . . ?
O11 Sn5 Sn6 38.8(5) . . ?
O10 Sn5 Sn6 84.5(5) . . ?
O19 Sn5 Sn6 77.4(5) . . ?
Sn3 Sn5 Sn6 59.74(7) . . ?
O21 Sn6 O20 100.5(8) . . ?
O21 Sn6 O3 167.3(8) . . ?
O20 Sn6 O3 91.6(7) . . ?
O21 Sn6 O11 92.4(8) . . ?
O20 Sn6 O11 167.1(7) . . ?
O3 Sn6 O11 75.6(7) . . ?
O21 Sn6 O9 100.1(7) . . ?
O20 Sn6 O9 88.6(7) . . ?
O3 Sn6 O9 75.8(6) . . ?
O11 Sn6 O9 88.8(6) . . ?
O21 Sn6 O22 96.8(8) . . ?
O20 Sn6 O22 96.4(7) . . ?
O3 Sn6 O22 85.8(7) . . ?
O11 Sn6 O22 82.3(7) . . ?
O9 Sn6 O22 161.1(7) . . ?
O21 Sn6 Sn3 138.6(6) . . ?
O20 Sn6 Sn3 84.5(5) . . ?
O3 Sn6 Sn3 38.0(4) . . ?
O11 Sn6 Sn3 85.6(5) . . ?
O9 Sn6 Sn3 38.5(4) . . ?
O22 Sn6 Sn3 123.7(5) . . ?
O21 Sn6 Sn5 130.5(6) . . ?
O20 Sn6 Sn5 129.0(5) . . ?
O3 Sn6 Sn5 37.8(4) . . ?
O11 Sn6 Sn5 38.1(5) . . ?
O9 Sn6 Sn5 84.3(4) . . ?
O22 Sn6 Sn5 78.4(6) . . ?
Sn3 Sn6 Sn5 59.72(7) . . ?
Sn1 O1 Sn2 105.2(6) . . ?
Sn1 O1 Sn1 99.9(5) . 2_766 ?
Sn2 O1 Sn1 99.4(5) . 2_766 ?
Sn4 O2 Sn2 146.9(7) . 2_766 ?
Sn4 O2 Sn1 107.6(6) . . ?
Sn2 O2 Sn1 102.3(6) 2_766 . ?
Sn3 O3 Sn5 103.4(6) . . ?
Sn3 O3 Sn6 104.1(7) . . ?
Sn5 O3 Sn6 104.7(6) . . ?
Sn3 O4 Sn1 122.4(8) . . ?
Sn2 O5 Sn3 128.4(7) 2_766 . ?
Sn2 O5 H5 115.8 2_766 . ?
Sn3 O5 H5 115.8 . . ?
Sn3 O6 Sn4 130.5(8) . . ?
Sn3 O6 H6 114.7 . . ?
Sn4 O6 H6 114.7 . . ?
C1 O7 Sn1 127.3(14) . . ?
C1 O7 Sn2 129.8(14) . . ?
Sn1 O7 Sn2 102.4(6) . . ?
C3 O8 Sn1 121.1(14) . . ?
C3 O8 Sn4 121.9(14) . . ?
Sn1 O8 Sn4 99.8(6) . . ?
C5 O9 Sn3 118.3(17) . . ?
C5 O9 Sn6 128.0(16) . . ?
Sn3 O9 Sn6 101.9(6) . . ?
C7 O10 Sn3 130.1(17) . . ?
C7 O10 Sn5 126.8(16) . . ?
Sn3 O10 Sn5 101.1(7) . . ?
C9 O11 Sn5 125.4(18) . . ?
C9 O11 Sn6 125.7(17) . . ?
Sn5 O11 Sn6 103.1(8) . . ?
C11 O12 Sn2 127(3) . . ?
C13 O13 Sn2 118.6(15) . . ?
C15 O14 Sn4 121.2(17) . . ?
C15 O14 H14 119.4 . . ?
Sn4 O14 H14 119.4 . . ?
C17 O15 Sn4 136(3) . . ?
C19 O16 Sn4 123(2) . . ?
C21 O17 Sn5 132(3) . . ?
C23 O18 Sn5 126(2) . . ?
C25 O19 Sn5 119(2) . . ?
C27 O20 Sn6 120.7(15) . . ?
C29 O21 Sn6 120(2) . . ?
C31 O22 Sn6 116.1(19) . . ?
C2 C1 O7 112(3) . . ?
C2 C1 H1A 109.5 . . ?
O7 C1 H1A 109.3 . . ?
C2 C1 H1B 109.1 . . ?
O7 C1 H1B 109.3 . . ?
H1A C1 H1B 108.0 . . ?
C1 C2 H2A 109.6 . . ?
C1 C2 H2B 109.2 . . ?
H2A C2 H2B 109.5 . . ?
C1 C2 H2C 109.6 . . ?
H2A C2 H2C 109.5 . . ?
H2B C2 H2C 109.5 . . ?
C4 C3 O8 113(2) . . ?
C4 C3 H3A 109.1 . . ?
O8 C3 H3A 108.9 . . ?
C4 C3 H3B 108.8 . . ?
O8 C3 H3B 108.9 . . ?
H3A C3 H3B 107.7 . . ?
C3 C4 H4A 109.3 . . ?
C3 C4 H4B 109.4 . . ?
H4A C4 H4B 109.5 . . ?
C3 C4 H4C 109.7 . . ?
H4A C4 H4C 109.5 . . ?
H4B C4 H4C 109.5 . . ?
O9 C5 C6 104(2) . . ?
O9 C5 H5A 110.9 . . ?
C6 C5 H5A 110.6 . . ?
O9 C5 H5B 111.0 . . ?
C6 C5 H5B 111.1 . . ?
H5A C5 H5B 108.9 . . ?
C5 C6 H6A 109.6 . . ?
C5 C6 H6B 109.2 . . ?
H6A C6 H6B 109.5 . . ?
C5 C6 H6C 109.7 . . ?
H6A C6 H6C 109.5 . . ?
H6B C6 H6C 109.5 . . ?
O10 C7 C8 108(3) . . ?
O10 C7 H7A 110.1 . . ?
C8 C7 H7A 110.1 . . ?
O10 C7 H7B 110.1 . . ?
C8 C7 H7B 110.2 . . ?
H7A C7 H7B 108.5 . . ?
C7 C8 H8A 109.5 . . ?
C7 C8 H8B 109.4 . . ?
H8A C8 H8B 109.5 . . ?
C7 C8 H8C 109.5 . . ?
H8A C8 H8C 109.5 . . ?
H8B C8 H8C 109.5 . . ?
C10 C9 O11 113(3) . . ?
C10 C9 H9A 109.1 . . ?
O11 C9 H9A 109.1 . . ?
C10 C9 H9B 109.0 . . ?
O11 C9 H9B 109.0 . . ?
H9A C9 H9B 107.8 . . ?
C9 C10 H10A 109.4 . . ?
C9 C10 H10B 109.5 . . ?
H10A C10 H10B 109.5 . . ?
C9 C10 H10C 109.6 . . ?
H10A C10 H10C 109.5 . . ?
H10B C10 H10C 109.5 . . ?
O12 C11 C12 101(2) . . ?
O12 C11 H11A 111.2 . . ?
C12 C11 H11A 111.5 . . ?
O12 C11 H11B 111.8 . . ?
C12 C11 H11B 111.6 . . ?
H11A C11 H11B 109.3 . . ?
C11 C12 H12A 109.3 . . ?
C11 C12 H12B 109.5 . . ?
H12A C12 H12B 109.5 . . ?
C11 C12 H12C 109.6 . . ?
H12A C12 H12C 109.5 . . ?
H12B C12 H12C 109.5 . . ?
O13 C13 C14 111(2) . . ?
O13 C13 H13A 109.5 . . ?
C14 C13 H13A 109.6 . . ?
O13 C13 H13B 109.4 . . ?
C14 C13 H13B 109.6 . . ?
H13A C13 H13B 108.1 . . ?
C13 C14 H14A 109.3 . . ?
C13 C14 H14B 109.5 . . ?
H14A C14 H14B 109.5 . . ?
C13 C14 H14C 109.5 . . ?
H14A C14 H14C 109.5 . . ?
H14B C14 H14C 109.5 . . ?
O14 C15 C16 110(3) . . ?
O14 C15 H15A 109.7 . . ?
C16 C15 H15A 109.5 . . ?
O14 C15 H15B 109.8 . . ?
C16 C15 H15B 109.9 . . ?
H15A C15 H15B 108.2 . . ?
C15 C16 H16A 109.5 . . ?
C15 C16 H16B 109.3 . . ?
H16A C16 H16B 109.5 . . ?
C15 C16 H16C 109.6 . . ?
H16A C16 H16C 109.5 . . ?
H16B C16 H16C 109.5 . . ?
O15 C17 C18 103(3) . . ?
O15 C17 H17A 111.2 . . ?
C18 C17 H17A 111.3 . . ?
O15 C17 H17B 111.2 . . ?
C18 C17 H17B 111.2 . . ?
H17A C17 H17B 109.2 . . ?
C17 C18 H18A 109.4 . . ?
C17 C18 H18B 109.6 . . ?
H18A C18 H18B 109.5 . . ?
C17 C18 H18C 109.4 . . ?
H18A C18 H18C 109.5 . . ?
H18B C18 H18C 109.5 . . ?
C20 C19 O16 111(2) . . ?
C20 C19 H19A 109.4 . . ?
O16 C19 H19A 109.4 . . ?
C20 C19 H19B 109.3 . . ?
O16 C19 H19B 109.3 . . ?
H19A C19 H19B 108.0 . . ?
C19 C20 H20A 109.5 . . ?
C19 C20 H20B 109.4 . . ?
H20A C20 H20B 109.5 . . ?
C19 C20 H20C 109.5 . . ?
H20A C20 H20C 109.5 . . ?
H20B C20 H20C 109.5 . . ?
O17 C21 C22 110(3) . . ?
O17 C21 H21A 109.4 . . ?
C22 C21 H21A 109.4 . . ?
O17 C21 H21B 109.8 . . ?
C22 C21 H21B 109.0 . . ?
H21A C21 H21B 108.2 . . ?
C21 C22 H22A 109.3 . . ?
C21 C22 H22B 109.2 . . ?
H22A C22 H22B 109.5 . . ?
C21 C22 H22C 109.9 . . ?
H22A C22 H22C 109.5 . . ?
H22B C22 H22C 109.5 . . ?
C24 C23 O18 109(2) . . ?
C24 C23 H23A 110.0 . . ?
O18 C23 H23A 109.9 . . ?
C24 C23 H23B 109.9 . . ?
O18 C23 H23B 111.0 . . ?
H23A C23 H23B 108.3 . . ?
C23 C24 H24A 109.4 . . ?
C23 C24 H24B 109.5 . . ?
H24A C24 H24B 109.5 . . ?
C23 C24 H24C 109.5 . . ?
H24A C24 H24C 109.5 . . ?
H24B C24 H24C 109.5 . . ?
C26 C25 O19 106(3) . . ?
C26 C25 H25A 110.6 . . ?
O19 C25 H25A 110.5 . . ?
C26 C25 H25B 110.4 . . ?
O19 C25 H25B 110.5 . . ?
H25A C25 H25B 108.7 . . ?
C25 C26 H26A 109.5 . . ?
C25 C26 H26B 109.3 . . ?
H26A C26 H26B 109.5 . . ?
C25 C26 H26C 109.5 . . ?
H26A C26 H26C 109.5 . . ?
H26B C26 H26C 109.5 . . ?
C28 C27 O20 103(2) . . ?
C28 C27 H27A 111.2 . . ?
O20 C27 H27A 111.3 . . ?
C28 C27 H27B 111.1 . . ?
O20 C27 H27B 111.0 . . ?
H27A C27 H27B 109.1 . . ?
C27 C28 H28A 109.4 . . ?
C27 C28 H28B 109.4 . . ?
H28A C28 H28B 109.5 . . ?
C27 C28 H28C 109.6 . . ?
H28A C28 H28C 109.5 . . ?
H28B C28 H28C 109.5 . . ?
C30 C29 O21 104(2) . . ?
C30 C29 H29A 111.7 . . ?
O21 C29 H29A 110.0 . . ?
C30 C29 H29B 110.1 . . ?
O21 C29 H29B 111.0 . . ?
H29A C29 H29B 109.0 . . ?
C29 C30 H30A 109.7 . . ?
C29 C30 H30B 108.6 . . ?
H30A C30 H30B 109.5 . . ?
C29 C30 H30C 110.2 . . ?
H30A C30 H30C 109.5 . . ?
H30B C30 H30C 109.5 . . ?
O22 C31 C32 107(2) . . ?
O22 C31 H31A 110.4 . . ?
C32 C31 H31A 110.4 . . ?
O22 C31 H31B 110.4 . . ?
C32 C31 H31B 110.5 . . ?
H31A C31 H31B 108.6 . . ?
C31 C32 H32A 109.5 . . ?
C31 C32 H32B 109.4 . . ?
H32A C32 H32B 109.5 . . ?
C31 C32 H32C 109.5 . . ?
H32A C32 H32C 109.5 . . ?
H32B C32 H32C 109.5 . . ?

loop_
_geom_bond_atom_site_label_1
_geom_bond_atom_site_label_2
_geom_bond_distance
_geom_bond_site_symmetry_2
_geom_bond_publ_flag
Sn1 O4 1.954(14) . ?
Sn1 O1 2.036(13) . ?
Sn1 O2 2.090(13) . ?
Sn1 O7 2.131(13) . ?
Sn1 O1 2.109(12) 2_766 ?
Sn1 O8 2.104(15) . ?
Sn1 Sn1 3.173(4) 2_766 ?
Sn1 Sn2 3.230(3) 2_766 ?
Sn1 Sn4 3.290(4) . ?
Sn2 O13 1.92(2) . ?
Sn2 O2 2.058(15) 2_766 ?
Sn2 O12 2.050(18) . ?
Sn2 O5 2.079(14) 2_766 ?
Sn2 O1 2.124(13) . ?
Sn2 O7 2.108(14) . ?
Sn2 Sn1 3.230(3) 2_766 ?
Sn3 O4 1.934(14) . ?
Sn3 O3 2.063(14) . ?
Sn3 O6 2.071(16) . ?
Sn3 O9 2.068(15) . ?
Sn3 O5 2.105(13) . ?
Sn3 O10 2.103(15) . ?
Sn3 Sn6 3.249(3) . ?
Sn3 Sn5 3.248(3) . ?
Sn4 O16 1.970(19) . ?
Sn4 O15 1.93(2) . ?
Sn4 O2 1.987(16) . ?
Sn4 O6 2.092(17) . ?
Sn4 O14 2.163(16) . ?
Sn4 O8 2.195(15) . ?
Sn5 O18 1.951(17) . ?
Sn5 O17 1.99(2) . ?
Sn5 O3 2.077(15) . ?
Sn5 O11 2.075(19) . ?
Sn5 O10 2.104(16) . ?
Sn5 O19 2.134(16) . ?
Sn5 Sn6 3.275(4) . ?
Sn6 O21 1.961(19) . ?
Sn6 O20 2.025(16) . ?
Sn6 O3 2.058(15) . ?
Sn6 O11 2.105(17) . ?
Sn6 O9 2.114(15) . ?
Sn6 O22 2.128(17) . ?
O1 Sn1 2.109(12) 2_766 ?
O2 Sn2 2.058(15) 2_766 ?
O5 Sn2 2.079(14) 2_766 ?
O5 H5 0.9300 . ?
O6 H6 0.9300 . ?
O7 C1 1.440(16) . ?
O8 C3 1.433(16) . ?
O9 C5 1.476(19) . ?
O10 C7 1.41(3) . ?
O11 C9 1.48(3) . ?
O12 C11 1.48(6) . ?
O13 C13 1.44(4) . ?
O14 C15 1.48(4) . ?
O14 H14 0.9300 . ?
O15 C17 1.47(5) . ?
O16 C19 1.44(4) . ?
O17 C21 1.44(4) . ?
O18 C23 1.43(4) . ?
O19 C25 1.472(19) . ?
O20 C27 1.46(4) . ?
O21 C29 1.43(4) . ?
O22 C31 1.44(4) . ?
C1 C2 1.48(6) . ?
C1 H1A 0.9700 . ?
C1 H1B 0.9700 . ?
C2 H2A 0.9600 . ?
C2 H2B 0.9600 . ?
C2 H2C 0.9600 . ?
C3 C4 1.46(5) . ?
C3 H3A 0.9700 . ?
C3 H3B 0.9700 . ?
C4 H4A 0.9600 . ?
C4 H4B 0.9600 . ?
C4 H4C 0.9600 . ?
C5 C6 1.49(6) . ?
C5 H5A 0.9700 . ?
C5 H5B 0.9700 . ?
C6 H6A 0.9600 . ?
C6 H6B 0.9600 . ?
C6 H6C 0.9600 . ?
C7 C8 1.42(4) . ?
C7 H7A 0.9700 . ?
C7 H7B 0.9700 . ?
C8 H8A 0.9600 . ?
C8 H8B 0.9600 . ?
C8 H8C 0.9600 . ?
C9 C10 1.38(5) . ?
C9 H9A 0.9700 . ?
C9 H9B 0.9700 . ?
C10 H10A 0.9600 . ?
C10 H10B 0.9600 . ?
C10 H10C 0.9600 . ?
C11 C12 1.47(8) . ?
C11 H11A 0.9700 . ?
C11 H11B 0.9700 . ?
C12 H12A 0.9600 . ?
C12 H12B 0.9600 . ?
C12 H12C 0.9600 . ?
C13 C14 1.50(5) . ?
C13 H13A 0.9700 . ?
C13 H13B 0.9700 . ?
C14 H14A 0.9600 . ?
C14 H14B 0.9600 . ?
C14 H14C 0.9600 . ?
C15 C16 1.48(7) . ?
C15 H15A 0.9700 . ?
C15 H15B 0.9700 . ?
C16 H16A 0.9600 . ?
C16 H16B 0.9600 . ?
C16 H16C 0.9600 . ?
C17 C18 1.50(7) . ?
C17 H17A 0.9700 . ?
C17 H17B 0.9700 . ?
C18 H18A 0.9600 . ?
C18 H18B 0.9600 . ?
C18 H18C 0.9600 . ?
C19 C20 1.47(6) . ?
C19 H19A 0.9700 . ?
C19 H19B 0.9700 . ?
C20 H20A 0.9600 . ?
C20 H20B 0.9600 . ?
C20 H20C 0.9600 . ?
C21 C22 1.50(7) . ?
C21 H21A 0.9700 . ?
C21 H21B 0.9700 . ?
C22 H22A 0.9600 . ?
C22 H22B 0.9600 . ?
C22 H22C 0.9600 . ?
C23 C24 1.49(6) . ?
C23 H23A 0.9700 . ?
C23 H23B 0.9700 . ?
C24 H24A 0.9600 . ?
C24 H24B 0.9600 . ?
C24 H24C 0.9600 . ?
C25 C26 1.49(6) . ?
C25 H25A 0.9700 . ?
C25 H25B 0.9700 . ?
C26 H26A 0.9600 . ?
C26 H26B 0.9600 . ?
C26 H26C 0.9600 . ?
C27 C28 1.50(6) . ?
C27 H27A 0.9700 . ?
C27 H27B 0.9700 . ?
C28 H28A 0.9600 . ?
C28 H28B 0.9600 . ?
C28 H28C 0.9600 . ?
C29 C30 1.49(7) . ?
C29 H29A 0.9700 . ?
C29 H29B 0.9700 . ?
C30 H30A 0.9600 . ?
C30 H30B 0.9600 . ?
C30 H30C 0.9600 . ?
C31 C32 1.50(6) . ?
C31 H31A 0.9700 . ?
C31 H31B 0.9700 . ?
C32 H32A 0.9600 . ?
C32 H32B 0.9600 . ?
C32 H32C 0.9600 . ?
